data_9017142
loop_
_publ_author_name
'Kampf, A. R.'
'Mills, S. J.'
'Nash, B. P.'
'Jensen, M.'
'Nikischer, T.'

_publ_section_title
;
 Apexite, NaMg(PO4)*9H2O, a new struvite-type phase with a heteropolyhedral cluster
;
_journal_name_full 'American Mineralogist'
_journal_page_first 2695
_journal_page_last 2701
_journal_volume 100
_journal_year 2015
_chemical_compound_source 'Apex mine, Lander County, Nevada, USA'
_chemical_formula_sum 'H18 Mg1.09 Na0.91 O13 P'
_chemical_name_mineral Apexite
_space_group_IT_number 2
_space_group_name_Hall '-P 1'
_space_group_name_H-M_alt 'P -1'
_symmetry_space_group_name_H-M 'P -1'
_cell_angle_alpha 92.109
_cell_angle_beta 102.884
_cell_angle_gamma 105.171
_cell_formula_units_Z 4
_cell_length_a 6.9296
_cell_length_b 11.9767
_cell_length_c 14.9436
_cell_volume 1160.883
_database_code_amcsd 0020383
_exptl_crystal_density_diffrn 1.742
_cod_data_source_file inputs/fixed/downloads/05/05863.cif
_cod_data_source_block 05863
_cod_original_formula_sum 'Na.91 Mg1.09 P O13 H18'
_cod_database_code 9017142

loop_
_space_group_symop_operation_xyz
x,y,z
-x,-y,-z

loop_
_atom_site_aniso_label
_atom_site_aniso_U_11
_atom_site_aniso_U_22
_atom_site_aniso_U_33
_atom_site_aniso_U_12
_atom_site_aniso_U_13
_atom_site_aniso_U_23
Na1 0.03780 0.03600 0.04300 0.00980 0.00950 0.00260
Mg1 0.03780 0.03600 0.04300 0.00980 0.00950 0.00260
Na2 0.03170 0.03270 0.03700 0.01140 0.00700 0.00050
Mg2 0.03170 0.03270 0.03700 0.01140 0.00700 0.00050
Mg3 0.02150 0.02380 0.02110 0.00420 0.00390 0.00080
Mg4 0.02350 0.02470 0.02620 0.00610 0.00790 0.00510
P1 0.01740 0.02080 0.01900 0.00690 0.00460 0.00110
P2 0.01740 0.02140 0.02240 0.00380 0.00360 0.00100
O1 0.02300 0.02600 0.02800 0.01500 0.00500 0.00400
O2 0.02600 0.02700 0.02700 0.00800 0.00800 0.00300
O3 0.03000 0.01600 0.02400 0.00500 0.00600 -0.00400
O4 0.03000 0.03300 0.02400 0.00700 0.00600 0.00100
O5 0.03300 0.02100 0.02500 0.00400 0.00700 -0.00200
O6 0.02200 0.03600 0.03800 0.01100 0.00800 -0.00600
O7 0.02900 0.03900 0.02200 0.00500 0.00200 0.00900
O8 0.01900 0.02500 0.02800 0.00400 0.00400 0.00400
OW9 0.02300 0.05500 0.03800 0.01100 -0.00100 -0.02500
OW10 0.02400 0.04600 0.02900 0.01200 0.00000 -0.01700
OW11 0.03600 0.02100 0.04200 0.00800 0.02000 0.00000
OW12 0.02700 0.01700 0.04500 0.00100 0.00000 0.00400
OW13 0.02200 0.03900 0.02100 0.00500 0.00700 0.00700
OW14 0.02900 0.03900 0.02500 0.01500 0.00400 0.00500
OW15 0.03800 0.06500 0.08200 0.02900 0.03500 0.05600
OW16 0.05100 0.04000 0.02600 0.02100 0.01300 0.00700
OW17 0.03600 0.04300 0.03000 0.01500 0.00100 -0.00700
OW18 0.03100 0.01700 0.03500 0.01400 0.01000 0.01200
OW19 0.03800 0.05300 0.03600 -0.00800 0.01200 -0.01500
OW20 0.02400 0.03500 0.02500 0.01000 0.00600 0.01200
OW21 0.03800 0.04400 0.03200 0.01400 0.01000 0.00400
OW22 0.03900 0.03700 0.02700 0.01600 0.00100 0.00500
OW23 0.04800 0.03300 0.03700 0.00800 0.00800 0.01000
OW24 0.04900 0.03600 0.03300 0.00500 0.00400 -0.00800
OW25 0.02900 0.04100 0.02900 0.01400 0.00400 -0.00600
OW26 0.05000 0.03200 0.03400 0.00300 0.01400 0.00100

loop_
_atom_site_label
_atom_site_fract_x
_atom_site_fract_y
_atom_site_fract_z
_atom_site_occupancy
_atom_site_U_iso_or_equiv
_atom_site_type_symbol
_atom_site_attached_hydrogens
Na1 0.75380 0.00280 0.99880 0.91000 0.03900 Na 0
Mg1 0.75380 0.00280 0.99880 0.09000 0.03900 Mg 0
Na2 0.98960 0.40030 0.58450 0.91000 0.03380 Na 0
Mg2 0.98960 0.40030 0.58450 0.09000 0.03380 Mg 0
Mg3 0.85280 0.11630 0.60609 1.00000 0.02280 Mg 0
Mg4 0.20120 0.58290 0.79178 1.00000 0.02450 Mg 0
P1 0.70510 0.73255 0.66342 1.00000 0.01870 P 0
P2 0.48590 0.24050 0.76778 1.00000 0.02090 P 0
O1 0.52960 0.78630 0.62690 1.00000 0.02420 O 0
O2 0.89350 0.78560 0.62440 1.00000 0.02640 O 0
O3 0.62950 0.59920 0.63700 1.00000 0.02390 O 0
O4 0.77350 0.75650 0.77050 1.00000 0.02910 O 0
O5 0.43290 0.10760 0.76400 1.00000 0.02720 O 0
O6 0.34810 0.28500 0.81970 1.00000 0.03150 O 0
O7 0.44930 0.27870 0.66950 1.00000 0.03130 O 0
O8 0.71450 0.29640 0.81810 1.00000 0.02440 O 0
OW9 0.95740 0.22190 0.72560 1.00000 0.04080 O 0
H9A 0.08500 0.24200 0.76100 1.00000 0.06100 H 0
H9B 0.87700 0.23700 0.76100 1.00000 0.06100 H 0
OW10 0.74780 0.00780 0.48700 1.00000 0.03410 O 0
H10A 0.63000 0.00100 0.44600 1.00000 0.05100 H 0
H10B 0.82400 -0.02100 0.45500 1.00000 0.05100 H 0
OW11 0.61220 0.01500 0.65180 1.00000 0.03150 O 0
H11A 0.58400 -0.06100 0.65100 1.00000 0.04700 H 0
H11B 0.55800 0.04200 0.69400 1.00000 0.04700 H 0
OW12 0.04620 0.01410 0.65500 1.00000 0.03170 O 0
H12A 0.00300 -0.06200 0.65200 1.00000 0.04800 H 0
H12B 0.16500 0.04100 0.69200 1.00000 0.04800 H 0
OW13 0.08590 0.22360 0.55500 1.00000 0.02780 O 0
H13A 0.09700 0.21300 0.49800 1.00000 0.04200 H 0
H13B 0.21100 0.24000 0.59200 1.00000 0.04200 H 0
OW14 0.67260 0.22730 0.55640 1.00000 0.03030 O 0
H14A 0.60100 0.22400 0.49900 1.00000 0.04500 H 0
H14B 0.59400 0.24200 0.59300 1.00000 0.04500 H 0
OW15 0.20590 0.70140 0.69870 1.00000 0.05410 O 0
H15A 0.31200 0.72800 0.67400 1.00000 0.08100 H 0
H15B 0.10200 0.72400 0.66700 1.00000 0.08100 H 0
OW16 0.21020 0.45990 0.88420 1.00000 0.03660 O 0
H16A 0.27200 0.40700 0.87700 1.00000 0.05500 H 0
H16B 0.20600 0.47000 0.94200 1.00000 0.05500 H 0
OW17 0.94050 0.33150 0.13180 1.00000 0.03700 O 0
H17A 0.04900 0.31200 0.16600 1.00000 0.05500 H 0
H17B 0.89100 0.28000 0.08200 1.00000 0.05500 H 0
OW18 0.31720 0.48550 0.70950 1.00000 0.02610 O 0
H18A 0.36000 0.42200 0.72300 1.00000 0.03900 H 0
H18B 0.41300 0.52500 0.68000 1.00000 0.03900 H 0
OW19 0.50360 0.66500 0.86340 1.00000 0.04660 O 0
H19A 0.58900 0.67100 0.82500 1.00000 0.07000 H 0
H19B 0.51500 0.74000 0.87800 1.00000 0.07000 H 0
OW20 0.90060 0.48370 0.72120 1.00000 0.02750 O 0
H20A 0.84200 0.43500 0.75600 1.00000 0.04100 H 0
H20B 0.80500 0.51400 0.69100 1.00000 0.04100 H 0
OW21 0.71990 -0.19400 0.02420 1.00000 0.03720 O 0
H21A 0.84100 -0.20900 0.03800 1.00000 0.05600 H 0
H21B 0.67000 -0.21600 0.07300 1.00000 0.05600 H 0
OW22 0.86930 0.20000 0.96910 1.00000 0.03430 O 0
H22A 0.84200 0.24300 0.92300 1.00000 0.05100 H 0
H22B 0.00000 0.21300 0.98700 1.00000 0.05100 H 0
OW23 0.57660 0.04840 0.11050 1.00000 0.04030 O 0
H23A 0.64000 0.11400 0.14800 1.00000 0.06000 H 0
H23B 0.56200 -0.00700 0.14900 1.00000 0.06000 H 0
OW24 0.92680 -0.03270 0.87720 1.00000 0.04190 O 0
H24A 0.89200 -0.10100 0.84200 1.00000 0.06300 H 0
H24B 0.92200 0.02000 0.83600 1.00000 0.06300 H 0
OW25 0.76610 0.50040 0.50140 1.00000 0.03280 O 0
H25A 0.64600 0.46800 0.46100 1.00000 0.04900 H 0
H25B 0.73000 0.54000 0.54400 1.00000 0.04900 H 0
OW26 0.25750 0.49810 0.07300 1.00000 0.03990 O 0
H26A 0.29100 0.57000 0.10000 1.00000 0.06000 H 0
H26B 0.15200 0.45700 0.09200 1.00000 0.06000 H 0

loop_
_cod_changelog_entry_id
_cod_changelog_entry_author
_cod_changelog_entry_date
_cod_changelog_entry_text
1
;cod-tools version 3.8.0
Id: cif_guess_AMCSD_atom_types 9574 2023-05-10 09:00:05Z saulius
;
2023-05-10T18:57:46+03:00
;Derived atom types and hydrogen counts
from atom names that follow the AMCSD naming convention
(Wat == water, O-H == hydroxyl).
;

loop_
_cod_related_entry_id
_cod_related_entry_database
_cod_related_entry_code
1 AMCSD 0020383
